data_8000560
loop_
_publ_author_name
'Lin, Jiawei'
'Liu, Kunjie'
'Ruan, Hang'
'Sun, Niu'
'Chen, Xin'
'Zhao, Jing'
'Guo, Zhongnan'
'Liu, Quanlin'
'Yuan, Wenxia'

_publ_section_title
;
 Zero-Dimensional Lead-Free Halide with Indirect Optical Gap and Enhanced
 Photoluminescence by Sb Doping.
;
_journal_name_full 'The journal of physical chemistry letters'
_journal_page_first 198
_journal_page_last 207
_journal_paper_doi 10.1021/acs.jpclett.1c03649
_journal_year 2021
_chemical_formula_moiety 'Br6 In, H2 O, 3(C7 H8 N3)'
_chemical_formula_sum 'C21 H26 Br6 In N9 O'
_chemical_formula_weight 1014.79
_space_group_crystal_system monoclinic
_space_group_IT_number 14
_space_group_name_Hall '-P 2yn'
_space_group_name_H-M_alt 'P 1 21/n 1'
_atom_sites_solution_hydrogens mixed
_atom_sites_solution_primary dual
_audit_creation_date 2021-04-21
_audit_creation_method
;
Olex2 1.2
(compiled 2018.05.29 svn.r3508 for OlexSys, GUI svn.r5506)
;
_cell_angle_alpha 90
_cell_angle_beta 103.3690(10)
_cell_angle_gamma 90
_cell_formula_units_Z 4
_cell_length_a 15.3534(5)
_cell_length_b 11.9467(6)
_cell_length_c 17.3788(7)
_cell_measurement_reflns_used 8402
_cell_measurement_temperature 150(2)
_cell_measurement_theta_max 26.266
_cell_measurement_theta_min 2.952
_cell_volume 3101.3(2)
_computing_cell_refinement 'SAINT V8.40B (?, 2016)'
_computing_data_reduction 'SAINT V8.40B (?, 2016)'
_computing_molecular_graphics 'Olex2 (Dolomanov et al., 2009)'
_computing_publication_material 'Olex2 (Dolomanov et al., 2009)'
_computing_structure_refinement 'ShelXL (Sheldrick, 2015)'
_computing_structure_solution 'ShelXT (Sheldrick, 2015)'
_diffrn_ambient_temperature 150.0
_diffrn_measured_fraction_theta_full 0.991
_diffrn_measured_fraction_theta_max 0.991
_diffrn_measurement_device_type 'Bruker APEX-II CCD'
_diffrn_measurement_method '\f and \w scans'
_diffrn_radiation_type MoK\a
_diffrn_radiation_wavelength 0.71073
_diffrn_reflns_av_R_equivalents 0.0609
_diffrn_reflns_av_unetI/netI 0.0331
_diffrn_reflns_Laue_measured_fraction_full 0.991
_diffrn_reflns_Laue_measured_fraction_max 0.991
_diffrn_reflns_limit_h_max 18
_diffrn_reflns_limit_h_min -19
_diffrn_reflns_limit_k_max 14
_diffrn_reflns_limit_k_min -14
_diffrn_reflns_limit_l_max 21
_diffrn_reflns_limit_l_min -21
_diffrn_reflns_number 50562
_diffrn_reflns_point_group_measured_fraction_full 0.991
_diffrn_reflns_point_group_measured_fraction_max 0.991
_diffrn_reflns_theta_full 25.242
_diffrn_reflns_theta_max 26.382
_diffrn_reflns_theta_min 2.183
_diffrn_standards_number 0
_exptl_absorpt_coefficient_mu 8.525
_exptl_absorpt_correction_T_max 0.0276
_exptl_absorpt_correction_T_min 0.0077
_exptl_absorpt_correction_type multi-scan
_exptl_absorpt_process_details
'SADABS-2016/2 (Bruker,2016/2) was used for absorption correction. wR2(int) was 0.1269 before and 0.0575 after correction. The Ratio of minimum to maximum transmission is 0.2790. The \l/2 correction factor is Not present.'
_exptl_crystal_colour 'clear colourless'
_exptl_crystal_colour_lustre clear
_exptl_crystal_colour_primary colourless
_exptl_crystal_density_diffrn 2.173
_exptl_crystal_description plate
_exptl_crystal_F_000 1928
_refine_diff_density_max 0.397
_refine_diff_density_min -0.362
_refine_diff_density_rms 0.079
_refine_ls_extinction_method none
_refine_ls_goodness_of_fit_ref 1.020
_refine_ls_hydrogen_treatment constr
_refine_ls_matrix_type full
_refine_ls_number_parameters 346
_refine_ls_number_reflns 6293
_refine_ls_number_restraints 0
_refine_ls_restrained_S_all 1.020
_refine_ls_R_factor_all 0.0358
_refine_ls_R_factor_gt 0.0244
_refine_ls_shift/su_max 0.001
_refine_ls_shift/su_mean 0.000
_refine_ls_structure_factor_coef Fsqd
_refine_ls_weighting_details 'w=1/[\s^2^(Fo^2^)+(0.0235P)^2^+1.1565P] where P=(Fo^2^+2Fc^2^)/3'
_refine_ls_weighting_scheme calc
_refine_ls_wR_factor_gt 0.0538
_refine_ls_wR_factor_ref 0.0576
_reflns_Friedel_coverage 0.000
_reflns_number_gt 5100
_reflns_number_total 6293
_reflns_threshold_expression 'I > 2\s(I)'
_cod_data_source_file jz1c03649_si_003.cif
_cod_data_source_block mo_0416_9_0m
_cod_database_code 8000560
_shelx_shelxl_version_number 2014/7
_shelx_space_group_comment
;
The symmetry employed for this shelxl refinement is uniquely defined
by the following loop, which should always be used as a source of
symmetry information in preference to the above space-group names.
They are only intended as comments.
;
_olex2_refinement_description
;
1. Fixed Uiso
 At 1.2 times of:
  All C(H) groups, All N(H) groups, All N(H,H) groups
 At 1.5 times of:
  All O(H,H) groups
2.a Free rotating group:
 O1(H1C,H1D)
2.b Aromatic/amide H refined with riding coordinates:
 N8(H8), N2(H2), N6(H6), N5(H5), N3(H3), N9(H9), C3(H3A), C19(H19), C11(H11),
 C13(H13), C10(H10), C6(H6A), C20(H20), C12(H12), C17(H17), C18(H18), C5(H5A),
 C4(H4)
2.c X=CH2 refined with riding coordinates:
 N4(H4A,H4B), N1(H1A,H1B), N7(H7A,H7B)
;
_olex2_submission_special_instructions 'No special instructions were received'

loop_
_space_group_symop_operation_xyz
'x, y, z'
'-x+1/2, y+1/2, -z+1/2'
'-x, -y, -z'
'x-1/2, -y-1/2, z-1/2'

loop_
_atom_site_label
_atom_site_type_symbol
_atom_site_fract_x
_atom_site_fract_y
_atom_site_fract_z
_atom_site_U_iso_or_equiv
_atom_site_adp_type
_atom_site_occupancy
_atom_site_site_symmetry_order
_atom_site_calc_flag
_atom_site_refinement_flags_posn
_atom_site_refinement_flags_adp
_atom_site_refinement_flags_occupancy
_atom_site_disorder_assembly
_atom_site_disorder_group
In1 In 0.80466(2) 0.50196(2) 0.61598(2) 0.02686(6) Uani 1 1 d . . . . .
Br1 Br 0.62626(2) 0.46676(3) 0.54324(2) 0.03130(8) Uani 1 1 d . . . . .
Br3 Br 0.83415(2) 0.28121(3) 0.64035(2) 0.03310(8) Uani 1 1 d . . . . .
Br5 Br 0.76078(2) 0.50868(3) 0.75447(2) 0.03468(8) Uani 1 1 d . . . . .
Br2 Br 0.97556(2) 0.54260(3) 0.68044(2) 0.03286(8) Uani 1 1 d . . . . .
Br6 Br 0.84006(2) 0.47619(3) 0.47546(2) 0.03299(8) Uani 1 1 d . . . . .
Br4 Br 0.76818(2) 0.71684(3) 0.58836(2) 0.03636(9) Uani 1 1 d . . . . .
O1 O 0.38458(17) 0.7362(3) 0.29327(18) 0.0516(7) Uani 1 1 d . . . . .
H1C H 0.3609 0.7978 0.2712 0.077 Uiso 1 1 d G . . . .
H1D H 0.3452 0.6826 0.2833 0.077 Uiso 1 1 d G . . . .
N4 N 0.42034(19) 0.3250(3) 0.32990(18) 0.0404(7) Uani 1 1 d . . . . .
H4A H 0.3789 0.3125 0.2865 0.049 Uiso 1 1 calc R . . . .
H4B H 0.4308 0.3937 0.3479 0.049 Uiso 1 1 calc R . . . .
N8 N 0.57480(18) 0.6601(2) 0.00456(17) 0.0361(6) Uani 1 1 d . . . . .
H8 H 0.6135 0.6669 -0.0255 0.043 Uiso 1 1 calc R . . . .
N2 N 0.58805(18) 0.7323(2) 0.27944(16) 0.0336(6) Uani 1 1 d . . . . .
H2 H 0.5400 0.7730 0.2608 0.040 Uiso 1 1 calc R . . . .
N6 N 0.45879(18) 0.1330(2) 0.34831(15) 0.0326(6) Uani 1 1 d . . . . .
H6 H 0.4188 0.1053 0.3081 0.039 Uiso 1 1 calc R . . . .
N1 N 0.54236(19) 0.6501(3) 0.38689(17) 0.0418(7) Uani 1 1 d . . . . .
H1A H 0.4907 0.6855 0.3756 0.050 Uiso 1 1 calc R . . . .
H1B H 0.5552 0.6045 0.4277 0.050 Uiso 1 1 calc R . . . .
N5 N 0.53475(18) 0.2506(3) 0.43259(16) 0.0363(6) Uani 1 1 d . . . . .
H5 H 0.5528 0.3139 0.4572 0.044 Uiso 1 1 calc R . . . .
N3 N 0.68103(18) 0.6167(2) 0.35330(16) 0.0341(6) Uani 1 1 d . . . . .
H3 H 0.7039 0.5691 0.3912 0.041 Uiso 1 1 calc R . . . .
N9 N 0.46072(19) 0.6904(3) 0.05625(19) 0.0421(7) Uani 1 1 d . . . . .
H9 H 0.4122 0.7208 0.0660 0.051 Uiso 1 1 calc R . . . .
N7 N 0.4766(2) 0.8079(3) -0.0499(2) 0.0465(8) Uani 1 1 d . . . . .
H7A H 0.4275 0.8456 -0.0493 0.056 Uiso 1 1 calc R . . . .
H7B H 0.5083 0.8251 -0.0844 0.056 Uiso 1 1 calc R . . . .
C3 C 0.6848(2) 0.7801(3) 0.1833(2) 0.0368(8) Uani 1 1 d . . . . .
H3A H 0.6448 0.8319 0.1519 0.044 Uiso 1 1 calc R . . . .
C2 C 0.6640(2) 0.7272(3) 0.24753(19) 0.0314(7) Uani 1 1 d . . . . .
C8 C 0.4669(2) 0.2406(3) 0.36812(19) 0.0330(7) Uani 1 1 d . . . . .
C14 C 0.5234(2) 0.0702(3) 0.40094(18) 0.0315(7) Uani 1 1 d . . . . .
C9 C 0.5719(2) 0.1464(3) 0.45435(19) 0.0331(7) Uani 1 1 d . . . . .
C16 C 0.5788(2) 0.5800(3) 0.0635(2) 0.0345(7) Uani 1 1 d . . . . .
C1 C 0.6003(2) 0.6653(3) 0.34271(19) 0.0334(7) Uani 1 1 d . . . . .
C19 C 0.5495(3) 0.4491(4) 0.1843(2) 0.0516(10) Uani 1 1 d . . . . .
H19 H 0.5401 0.4019 0.2257 0.062 Uiso 1 1 calc R . . . .
C7 C 0.7230(2) 0.6537(3) 0.29461(19) 0.0329(7) Uani 1 1 d . . . . .
C11 C 0.6631(2) 0.0003(3) 0.5190(2) 0.0417(8) Uani 1 1 d . . . . .
H11 H 0.7117 -0.0258 0.5593 0.050 Uiso 1 1 calc R . . . .
C13 C 0.5421(2) -0.0417(3) 0.4057(2) 0.0382(8) Uani 1 1 d . . . . .
H13 H 0.5077 -0.0937 0.3697 0.046 Uiso 1 1 calc R . . . .
C10 C 0.6429(2) 0.1133(3) 0.5146(2) 0.0400(8) Uani 1 1 d . . . . .
H10 H 0.6762 0.1656 0.5511 0.048 Uiso 1 1 calc R . . . .
C15 C 0.5024(2) 0.7257(3) 0.0007(2) 0.0369(8) Uani 1 1 d . . . . .
C6 C 0.8044(2) 0.6261(3) 0.2789(2) 0.0390(8) Uani 1 1 d . . . . .
H6A H 0.8442 0.5744 0.3106 0.047 Uiso 1 1 calc R . . . .
C20 C 0.4891(3) 0.5332(4) 0.1568(2) 0.0480(10) Uani 1 1 d . . . . .
H20 H 0.4385 0.5456 0.1784 0.058 Uiso 1 1 calc R . . . .
C12 C 0.6139(2) -0.0762(3) 0.4655(2) 0.0427(9) Uani 1 1 d . . . . .
H12 H 0.6296 -0.1532 0.4701 0.051 Uiso 1 1 calc R . . . .
C21 C 0.5057(2) 0.5988(3) 0.0961(2) 0.0388(8) Uani 1 1 d . . . . .
C17 C 0.6403(3) 0.4961(3) 0.0913(2) 0.0416(8) Uani 1 1 d . . . . .
H17 H 0.6907 0.4835 0.0694 0.050 Uiso 1 1 calc R . . . .
C18 C 0.6242(3) 0.4315(4) 0.1529(2) 0.0521(10) Uani 1 1 d . . . . .
H18 H 0.6651 0.3737 0.1743 0.063 Uiso 1 1 calc R . . . .
C5 C 0.8247(2) 0.6784(3) 0.2141(2) 0.0439(9) Uani 1 1 d . . . . .
H5A H 0.8802 0.6621 0.2012 0.053 Uiso 1 1 calc R . . . .
C4 C 0.7666(2) 0.7540(3) 0.1671(2) 0.0418(8) Uani 1 1 d . . . . .
H4 H 0.7833 0.7882 0.1234 0.050 Uiso 1 1 calc R . . . .

loop_
_atom_site_aniso_label
_atom_site_aniso_U_11
_atom_site_aniso_U_22
_atom_site_aniso_U_33
_atom_site_aniso_U_23
_atom_site_aniso_U_13
_atom_site_aniso_U_12
In1 0.02660(11) 0.02744(12) 0.02596(11) -0.00018(8) 0.00491(8) 0.00008(8)
Br1 0.02691(15) 0.03156(18) 0.03379(16) -0.00228(13) 0.00364(12) -0.00265(12)
Br3 0.03622(17) 0.02680(17) 0.03578(17) 0.00112(13) 0.00730(13) 0.00020(13)
Br5 0.03557(17) 0.0414(2) 0.02771(16) 0.00113(13) 0.00852(13) 0.00659(14)
Br2 0.02622(15) 0.03362(18) 0.03694(17) -0.00352(14) 0.00363(12) -0.00172(12)
Br6 0.03460(17) 0.03793(19) 0.02661(15) 0.00070(13) 0.00742(12) 0.00530(13)
Br4 0.03187(17) 0.02753(17) 0.0510(2) 0.00398(15) 0.01234(15) 0.00174(13)
O1 0.0373(14) 0.0476(17) 0.0649(18) 0.0176(15) 0.0017(12) 0.0017(12)
N4 0.0391(16) 0.0364(17) 0.0448(17) -0.0071(13) 0.0075(13) 0.0033(13)
N8 0.0358(15) 0.0340(16) 0.0408(16) -0.0011(13) 0.0137(12) -0.0001(12)
N2 0.0294(14) 0.0377(17) 0.0334(15) 0.0040(12) 0.0069(11) 0.0043(12)
N6 0.0310(14) 0.0358(16) 0.0298(14) -0.0081(12) 0.0047(11) -0.0031(12)
N1 0.0390(16) 0.050(2) 0.0401(16) 0.0162(14) 0.0155(13) 0.0076(14)
N5 0.0357(15) 0.0348(16) 0.0384(16) -0.0099(13) 0.0086(12) -0.0045(12)
N3 0.0329(14) 0.0366(17) 0.0324(14) 0.0098(12) 0.0066(11) 0.0057(12)
N9 0.0338(15) 0.0392(18) 0.0559(19) -0.0128(15) 0.0154(14) -0.0011(13)
N7 0.0333(16) 0.0392(19) 0.064(2) 0.0007(16) 0.0043(14) 0.0012(13)
C3 0.0428(19) 0.0354(19) 0.0327(17) 0.0042(14) 0.0098(14) 0.0026(15)
C2 0.0323(16) 0.0298(18) 0.0332(17) -0.0012(13) 0.0096(13) 0.0012(13)
C8 0.0308(16) 0.040(2) 0.0303(16) -0.0077(14) 0.0117(13) -0.0027(14)
C14 0.0301(16) 0.0371(19) 0.0276(16) -0.0016(14) 0.0074(12) -0.0029(14)
C9 0.0311(16) 0.0366(19) 0.0338(17) -0.0043(14) 0.0117(13) -0.0037(14)
C16 0.0363(17) 0.0333(19) 0.0350(17) -0.0053(14) 0.0100(14) -0.0029(14)
C1 0.0340(17) 0.0351(19) 0.0309(17) 0.0012(14) 0.0074(14) 0.0012(14)
C19 0.069(3) 0.044(2) 0.041(2) 0.0016(18) 0.0140(19) -0.015(2)
C7 0.0348(17) 0.0330(19) 0.0304(16) 0.0006(14) 0.0064(13) 0.0006(14)
C11 0.0363(18) 0.056(2) 0.0313(17) 0.0040(16) 0.0035(14) 0.0030(17)
C13 0.045(2) 0.036(2) 0.0333(17) -0.0040(15) 0.0083(15) -0.0055(15)
C10 0.0337(17) 0.052(2) 0.0327(18) -0.0078(16) 0.0052(14) -0.0069(16)
C15 0.0318(17) 0.0312(19) 0.046(2) -0.0062(15) 0.0064(14) -0.0035(14)
C6 0.0350(18) 0.045(2) 0.0369(18) 0.0047(16) 0.0082(14) 0.0079(15)
C20 0.053(2) 0.051(2) 0.045(2) -0.0106(18) 0.0223(18) -0.0155(19)
C12 0.044(2) 0.044(2) 0.040(2) 0.0034(16) 0.0112(16) 0.0033(16)
C21 0.0414(19) 0.038(2) 0.0383(19) -0.0091(15) 0.0117(15) -0.0052(15)
C17 0.048(2) 0.037(2) 0.0402(19) -0.0031(16) 0.0113(16) 0.0012(16)
C18 0.060(3) 0.043(2) 0.051(2) -0.0011(19) 0.0086(19) -0.0037(19)
C5 0.0365(19) 0.054(2) 0.044(2) -0.0030(18) 0.0159(16) 0.0043(17)
C4 0.045(2) 0.047(2) 0.0366(19) 0.0013(17) 0.0168(16) -0.0017(17)

loop_
_atom_type_symbol
_atom_type_description
_atom_type_scat_dispersion_real
_atom_type_scat_dispersion_imag
_atom_type_scat_source
C C 0.0033 0.0016 'International Tables Vol C Tables 4.2.6.8 and 6.1.1.4'
H H 0.0000 0.0000 'International Tables Vol C Tables 4.2.6.8 and 6.1.1.4'
Br Br -0.2901 2.4595 'International Tables Vol C Tables 4.2.6.8 and 6.1.1.4'
In In -0.7276 1.3100 'International Tables Vol C Tables 4.2.6.8 and 6.1.1.4'
N N 0.0061 0.0033 'International Tables Vol C Tables 4.2.6.8 and 6.1.1.4'
O O 0.0106 0.0060 'International Tables Vol C Tables 4.2.6.8 and 6.1.1.4'

loop_
_geom_angle_atom_site_label_1
_geom_angle_atom_site_label_2
_geom_angle_atom_site_label_3
_geom_angle
_geom_angle_site_symmetry_1
_geom_angle_site_symmetry_3
_geom_angle_publ_flag
Br3 In1 Br1 92.041(12) . . ?
Br5 In1 Br1 89.246(12) . . ?
Br5 In1 Br3 87.455(12) . . ?
Br5 In1 Br2 92.603(12) . . ?
Br5 In1 Br4 92.736(13) . . ?
Br2 In1 Br1 177.349(14) . . ?
Br2 In1 Br3 89.940(12) . . ?
Br6 In1 Br1 87.335(12) . . ?
Br6 In1 Br3 88.177(12) . . ?
Br6 In1 Br5 174.353(14) . . ?
Br6 In1 Br2 90.969(12) . . ?
Br6 In1 Br4 91.466(13) . . ?
Br4 In1 Br1 85.355(12) . . ?
Br4 In1 Br3 177.386(13) . . ?
Br4 In1 Br2 92.655(13) . . ?
C15 N8 C16 109.4(3) . . ?
C1 N2 C2 109.1(3) . . ?
C8 N6 C14 109.8(3) . . ?
C8 N5 C9 109.7(3) . . ?
C1 N3 C7 109.2(3) . . ?
C15 N9 C21 109.9(3) . . ?
C2 C3 C4 116.8(3) . . ?
C3 C2 N2 131.8(3) . . ?
C3 C2 C7 121.7(3) . . ?
C7 C2 N2 106.4(3) . . ?
N4 C8 N6 126.9(3) . . ?
N4 C8 N5 125.0(3) . . ?
N6 C8 N5 108.1(3) . . ?
C9 C14 N6 106.0(3) . . ?
C13 C14 N6 132.1(3) . . ?
C13 C14 C9 121.9(3) . . ?
N5 C9 C14 106.5(3) . . ?
C10 C9 N5 131.7(3) . . ?
C10 C9 C14 121.8(3) . . ?
C21 C16 N8 106.6(3) . . ?
C17 C16 N8 131.7(3) . . ?
C17 C16 C21 121.7(3) . . ?
N2 C1 N3 108.8(3) . . ?
N1 C1 N2 125.2(3) . . ?
N1 C1 N3 126.0(3) . . ?
C20 C19 C18 121.5(4) . . ?
C2 C7 N3 106.5(3) . . ?
C6 C7 N3 131.3(3) . . ?
C6 C7 C2 122.2(3) . . ?
C10 C11 C12 121.5(3) . . ?
C14 C13 C12 117.0(3) . . ?
C11 C10 C9 116.6(3) . . ?
N9 C15 N8 107.8(3) . . ?
N7 C15 N8 125.8(3) . . ?
N7 C15 N9 126.5(3) . . ?
C7 C6 C5 115.9(3) . . ?
C19 C20 C21 116.8(4) . . ?
C13 C12 C11 121.2(4) . . ?
C16 C21 N9 106.3(3) . . ?
C20 C21 N9 131.9(3) . . ?
C20 C21 C16 121.8(4) . . ?
C16 C17 C18 116.3(4) . . ?
C17 C18 C19 121.8(4) . . ?
C6 C5 C4 122.4(3) . . ?
C3 C4 C5 121.0(3) . . ?

loop_
_geom_bond_atom_site_label_1
_geom_bond_atom_site_label_2
_geom_bond_distance
_geom_bond_site_symmetry_2
_geom_bond_publ_flag
In1 Br1 2.7706(4) . ?
In1 Br3 2.6927(4) . ?
In1 Br5 2.6464(4) . ?
In1 Br2 2.6488(4) . ?
In1 Br6 2.6396(4) . ?
In1 Br4 2.6476(4) . ?
N4 C8 1.323(5) . ?
N8 C16 1.392(4) . ?
N8 C15 1.349(4) . ?
N2 C2 1.404(4) . ?
N2 C1 1.337(4) . ?
N6 C8 1.329(4) . ?
N6 C14 1.401(4) . ?
N1 C1 1.316(4) . ?
N5 C8 1.348(4) . ?
N5 C9 1.386(4) . ?
N3 C1 1.342(4) . ?
N3 C7 1.398(4) . ?
N9 C15 1.344(5) . ?
N9 C21 1.390(5) . ?
N7 C15 1.316(5) . ?
C3 C2 1.382(5) . ?
C3 C4 1.385(5) . ?
C2 C7 1.385(5) . ?
C14 C9 1.387(5) . ?
C14 C13 1.366(5) . ?
C9 C10 1.384(5) . ?
C16 C21 1.388(5) . ?
C16 C17 1.385(5) . ?
C19 C20 1.375(6) . ?
C19 C18 1.396(6) . ?
C7 C6 1.380(5) . ?
C11 C10 1.383(5) . ?
C11 C12 1.394(5) . ?
C13 C12 1.392(5) . ?
C6 C5 1.385(5) . ?
C20 C21 1.385(5) . ?
C17 C18 1.389(5) . ?
C5 C4 1.393(5) . ?
